data_2014316
loop_
_publ_author_name
'Moreno, Evelyn'
'Cordobilla, Raquel'
'Calvet, Teresa'
'Lahoz, Fernando J.'
'Balana, Ana I.'

_publ_section_title
;
 The <i>C</i> form of <i>n</i>-hexadecanoic acid
;
_journal_coeditor_code DN3001
_journal_issue 3
_journal_name_full 'Acta Crystallographica Section C'
_journal_page_first o129
_journal_page_last o131
_journal_paper_doi 10.1107/S0108270106003106
_journal_volume 62
_journal_year 2006
_chemical_formula_iupac 'C16 H32 O2'
_chemical_formula_moiety 'C16 H32 O2'
_chemical_formula_sum 'C16 H32 O2'
_chemical_formula_weight 256.42
_chemical_name_systematic
;
n-hexadecanoic acid
;
_space_group_IT_number 14
_symmetry_cell_setting monoclinic
_symmetry_space_group_name_Hall '-P 2ybc'
_symmetry_space_group_name_H-M 'P 1 21/c 1'
_atom_sites_solution_hydrogens geom
_atom_sites_solution_primary direct
_atom_sites_solution_secondary difmap
_audit_creation_method SHELXL97
_cell_angle_alpha 90.00
_cell_angle_beta 90.447(5)
_cell_angle_gamma 90.00
_cell_formula_units_Z 4
_cell_length_a 35.620(11)
_cell_length_b 4.9487(16)
_cell_length_c 9.406(3)
_cell_measurement_reflns_used 2055
_cell_measurement_temperature 298(2)
_cell_measurement_theta_max 23.0525
_cell_measurement_theta_min 2.2875
_cell_volume 1658.0(9)
_computing_cell_refinement 'SAINT-Plus (Bruker, 2001)'
_computing_data_collection 'SMART (Bruker, 2001)'
_computing_data_reduction SAINT-Plus
_computing_molecular_graphics 'PLATON (Spek, 2003)'
_computing_publication_material 'PARST (Nardelli, 1995)'
_computing_structure_refinement 'SHELXL97 (Sheldrick, 1997a)'
_computing_structure_solution 'SHELXS97 (Sheldrick, 1997a)'
_diffrn_ambient_temperature 298(2)
_diffrn_detector_area_resol_mean 8.26
_diffrn_measured_fraction_theta_full 0.996
_diffrn_measured_fraction_theta_max 0.991
_diffrn_measurement_device_type 'Bruker SMART APEX CCD area-detector'
_diffrn_measurement_method '\w rotations with narrow frames'
_diffrn_radiation_monochromator graphite
_diffrn_radiation_source 'fine-focus sealed tube'
_diffrn_radiation_type MoK\a
_diffrn_radiation_wavelength 0.71073
_diffrn_reflns_av_R_equivalents 0.0642
_diffrn_reflns_av_sigmaI/netI 0.0652
_diffrn_reflns_limit_h_max 42
_diffrn_reflns_limit_h_min -42
_diffrn_reflns_limit_k_max 5
_diffrn_reflns_limit_k_min -5
_diffrn_reflns_limit_l_max 11
_diffrn_reflns_limit_l_min -11
_diffrn_reflns_number 14859
_diffrn_reflns_theta_full 25.00
_diffrn_reflns_theta_max 25.07
_diffrn_reflns_theta_min 1.72
_diffrn_standards_number 0
_exptl_absorpt_coefficient_mu 0.065
_exptl_absorpt_correction_T_max 0.991
_exptl_absorpt_correction_T_min 0.956
_exptl_absorpt_correction_type multi-scan
_exptl_absorpt_process_details '(SADABS in SAINT-Plus; Bruker, 2001)'
_exptl_crystal_colour colourless
_exptl_crystal_density_diffrn 1.027
_exptl_crystal_density_method 'not measured'
_exptl_crystal_description plate
_exptl_crystal_F_000 576
_exptl_crystal_size_max 0.482
_exptl_crystal_size_mid 0.459
_exptl_crystal_size_min 0.088
_refine_diff_density_max 0.323
_refine_diff_density_min -0.212
_refine_ls_goodness_of_fit_ref 1.126
_refine_ls_hydrogen_treatment mixed
_refine_ls_matrix_type full
_refine_ls_number_parameters 215
_refine_ls_number_reflns 2910
_refine_ls_number_restraints 0
_refine_ls_restrained_S_all 1.126
_refine_ls_R_factor_all 0.1283
_refine_ls_R_factor_gt 0.0921
_refine_ls_shift/su_max 0.006
_refine_ls_shift/su_mean 0.001
_refine_ls_structure_factor_coef Fsqd
_refine_ls_weighting_details 'calc w = 1/[\s^2^(Fo^2^)+(0.1015P)^2^+1.0414P] where P=(Fo^2^+2Fc^2^)/3'
_refine_ls_weighting_scheme calc
_refine_ls_wR_factor_gt 0.2406
_refine_ls_wR_factor_ref 0.2625
_reflns_number_gt 1918
_reflns_number_total 2912
_reflns_threshold_expression I>2\s(I)
_cod_data_source_file dn3001.cif
_cod_data_source_block I
_cod_original_sg_symbol_H-M 'P 21/c'
_cod_database_code 2014316

loop_
_symmetry_equiv_pos_as_xyz
'x, y, z'
'-x, y+1/2, -z+1/2'
'-x, -y, -z'
'x, -y-1/2, z-1/2'

loop_
_atom_site_type_symbol
_atom_site_label
_atom_site_fract_x
_atom_site_fract_y
_atom_site_fract_z
_atom_site_U_iso_or_equiv
_atom_site_adp_type
_atom_site_calc_flag
_atom_site_refinement_flags
_atom_site_occupancy
_atom_site_disorder_assembly
_atom_site_disorder_group
O O1 0.49465(7) 0.2631(5) -0.3717(2) 0.0577(7) Uani d . 1 . .
H H1 0.5159(16) 0.323(14) -0.453(7) 0.19(3) Uiso d . 1 . .
O O2 0.45853(6) 0.6125(5) -0.4249(2) 0.0552(7) Uani d . 1 . .
C C1 0.46616(8) 0.4111(6) -0.3504(3) 0.0428(8) Uani d . 1 . .
C C2 0.44219(9) 0.3338(6) -0.2281(3) 0.0471(8) Uani d . 1 . .
H H2A 0.4573(4) 0.3431(6) -0.143(2) 0.093(14) Uiso d R 1 . .
H H2B 0.4347(2) 0.148(5) -0.2405(4) 0.060(10) Uiso d R 1 . .
C C3 0.40732(9) 0.4999(7) -0.2052(4) 0.0505(9) Uani d . 1 . .
H H3A 0.3914(4) 0.4857(7) -0.287(2) 0.072(11) Uiso d R 1 . .
H H3B 0.41416(18) 0.685(5) -0.1940(4) 0.062(10) Uiso d R 1 . .
C C4 0.38612(9) 0.4074(8) -0.0753(4) 0.0556(9) Uani d . 1 . .
H H4A 0.38142(16) 0.208(6) -0.0840(4) 0.106(16) Uiso d R 1 . .
H H4B 0.4025(5) 0.4361(10) 0.011(3) 0.095(14) Uiso d R 1 . .
C C5 0.34925(9) 0.5460(7) -0.0504(4) 0.0566(9) Uani d . 1 . .
H H5A 0.3339(4) 0.5213(9) -0.130(2) 0.071(12) Uiso d R 1 . .
H H5B 0.35342(14) 0.730(5) -0.0401(4) 0.064(11) Uiso d R 1 . .
C C6 0.32914(10) 0.4419(8) 0.0799(4) 0.0594(10) Uani d . 1 . .
H H6A 0.32613(12) 0.234(6) 0.0703(4) 0.096(14) Uiso d R 1 . .
H H6B 0.3460(5) 0.4782(12) 0.168(3) 0.104(15) Uiso d R 1 . .
C C7 0.29103(9) 0.5629(8) 0.1063(4) 0.0591(10) Uani d . 1 . .
H H7A 0.2754(5) 0.5328(10) 0.024(2) 0.079(13) Uiso d R 1 . .
H H7B 0.29374(11) 0.755(6) 0.1182(5) 0.076(12) Uiso d R 1 . .
C C8 0.27149(10) 0.4491(8) 0.2348(4) 0.0606(10) Uani d . 1 . .
H H8A 0.26916(11) 0.248(7) 0.2229(5) 0.090(14) Uiso d R 1 . .
H H8B 0.2877(5) 0.4828(12) 0.321(3) 0.108(16) Uiso d R 1 . .
C C9 0.23303(10) 0.5634(8) 0.2624(4) 0.0616(10) Uani d . 1 . .
H H9A 0.2170(5) 0.5321(11) 0.177(3) 0.084(13) Uiso d R 1 . .
H H9B 0.23533(11) 0.762(6) 0.2756(5) 0.088(13) Uiso d R 1 . .
C C10 0.21355(10) 0.4461(8) 0.3900(4) 0.0633(10) Uani d . 1 . .
H H10A 0.2302(5) 0.4786(11) 0.478(3) 0.098(15) Uiso d R 1 . .
H H10B 0.21120(11) 0.240(6) 0.3762(5) 0.093(14) Uiso d R 1 . .
C C11 0.17498(10) 0.5601(8) 0.4183(4) 0.0659(11) Uani d . 1 . .
H H11A 0.17731(12) 0.762(7) 0.4322(6) 0.107(16) Uiso d R 1 . .
H H11B 0.1587(5) 0.5290(12) 0.331(3) 0.105(16) Uiso d R 1 . .
C C12 0.15543(10) 0.4424(8) 0.5454(5) 0.0685(11) Uani d . 1 . .
H H12A 0.1728(5) 0.4767(12) 0.639(3) 0.086(13) Uiso d R 1 . .
H H12B 0.15302(11) 0.226(6) 0.5309(6) 0.117(17) Uiso d R 1 . .
C C13 0.11678(11) 0.5566(9) 0.5726(5) 0.0733(12) Uani d . 1 . .
H H13A 0.11902(12) 0.753(7) 0.5851(6) 0.14(2) Uiso d R 1 . .
H H13B 0.1011(6) 0.5250(13) 0.488(3) 0.103(17) Uiso d R 1 . .
C C14 0.09692(11) 0.4418(9) 0.6993(5) 0.0745(12) Uani d . 1 . .
H H14A 0.1143(5) 0.4824(13) 0.796(3) 0.092(14) Uiso d R 1 . .
H H14B 0.09483(12) 0.218(6) 0.6865(5) 0.122(17) Uiso d R 1 . .
C C15 0.05804(13) 0.5541(11) 0.7226(6) 0.0937(16) Uani d . 1 . .
H H15A 0.05982(14) 0.760(9) 0.7311(6) 0.16(2) Uiso d R 1 . .
H H15B 0.0418(7) 0.5112(19) 0.635(4) 0.18(3) Uiso d R 1 . .
C C16 0.03875(14) 0.4452(13) 0.8519(6) 0.112(2) Uani d . 1 . .
H H16A 0.0379(7) 0.221(6) 0.8466(15) 0.16(3) Uiso d R 1 . .
H H16B 0.0096(8) 0.525(5) 0.8564(18) 0.089(13) Uiso d R 1 . .
H H16C 0.0545(6) 0.509(5) 0.949(2) 0.18(3) Uiso d R 1 . .

loop_
_atom_site_aniso_label
_atom_site_aniso_U_11
_atom_site_aniso_U_22
_atom_site_aniso_U_33
_atom_site_aniso_U_12
_atom_site_aniso_U_13
_atom_site_aniso_U_23
O1 0.0654(15) 0.0519(15) 0.0560(15) 0.0123(12) 0.0208(11) 0.0121(11)
O2 0.0641(15) 0.0521(14) 0.0496(13) 0.0064(11) 0.0137(10) 0.0189(11)
C1 0.0511(18) 0.0367(16) 0.0406(17) -0.0057(14) 0.0058(13) -0.0008(14)
C2 0.060(2) 0.0390(18) 0.0420(17) -0.0056(14) 0.0097(15) 0.0072(14)
C3 0.058(2) 0.0446(19) 0.049(2) -0.0013(15) 0.0119(16) 0.0012(15)
C4 0.056(2) 0.062(2) 0.049(2) -0.0007(17) 0.0128(16) 0.0057(17)
C5 0.061(2) 0.056(2) 0.053(2) -0.0036(16) 0.0109(17) 0.0036(17)
C6 0.059(2) 0.066(3) 0.053(2) -0.0007(17) 0.0154(17) 0.0053(18)
C7 0.060(2) 0.059(2) 0.058(2) 0.0000(17) 0.0127(18) 0.0042(18)
C8 0.059(2) 0.063(3) 0.060(2) -0.0015(17) 0.0162(18) 0.0020(18)
C9 0.060(2) 0.060(3) 0.065(2) 0.0007(17) 0.0155(18) 0.0031(19)
C10 0.060(2) 0.063(3) 0.067(2) -0.0007(17) 0.0186(19) 0.0013(19)
C11 0.063(2) 0.062(3) 0.073(3) 0.0011(18) 0.020(2) 0.003(2)
C12 0.064(2) 0.067(3) 0.074(3) -0.0011(19) 0.022(2) 0.000(2)
C13 0.065(2) 0.070(3) 0.086(3) 0.0034(19) 0.023(2) 0.000(2)
C14 0.070(3) 0.075(3) 0.078(3) -0.005(2) 0.025(2) 0.002(2)
C15 0.075(3) 0.101(4) 0.106(4) 0.009(3) 0.037(3) 0.001(3)
C16 0.089(4) 0.142(6) 0.105(4) -0.008(3) 0.047(3) -0.002(4)

loop_
_atom_type_symbol
_atom_type_description
_atom_type_scat_dispersion_real
_atom_type_scat_dispersion_imag
_atom_type_scat_source
C C 0.0033 0.0016 'International Tables Vol C Tables 4.2.6.8 and 6.1.1.4'
H H 0.0000 0.0000 'International Tables Vol C Tables 4.2.6.8 and 6.1.1.4'
O O 0.0106 0.0060 'International Tables Vol C Tables 4.2.6.8 and 6.1.1.4'

loop_
_geom_angle_atom_site_label_1
_geom_angle_atom_site_label_2
_geom_angle_atom_site_label_3
_geom_angle
_geom_angle_publ_flag
C1 O1 H1 120(3) ?
O2 C1 O1 122.9(3) yes
O2 C1 C2 121.1(3) yes
O1 C1 C2 116.0(3) yes
C1 C2 C3 116.7(3) yes
C1 C2 H2A 108.2 ?
C3 C2 H2A 108.1 ?
C1 C2 H2B 108.2 ?
C3 C2 H2B 108.1 ?
H2A C2 H2B 107.3 ?
C2 C3 C4 111.6(3) yes
C2 C3 H3A 109.3 ?
C4 C3 H3A 109.3 ?
C2 C3 H3B 109.3 ?
C4 C3 H3B 109.3 ?
H3A C3 H3B 108.0 ?
C3 C4 C5 115.5(3) yes
C5 C4 H4A 108.4 ?
C3 C4 H4A 108.4 ?
C5 C4 H4B 108.4 ?
C3 C4 H4B 108.4 ?
H4A C4 H4B 107.5 ?
C4 C5 C6 113.0(3) ?
C4 C5 H5A 108.9 ?
C6 C5 H5A 109.0 ?
C4 C5 H5B 109.0 ?
C6 C5 H5B 109.0 ?
H5A C5 H5B 107.8 ?
C5 C6 C7 115.5(3) ?
C7 C6 H6A 108.4 ?
C5 C6 H6A 108.4 ?
C7 C6 H6B 108.4 ?
C5 C6 H6B 108.4 ?
H6A C6 H6B 107.4 ?
C6 C7 C8 113.9(3) ?
C6 C7 H7A 108.8 ?
C8 C7 H7A 108.7 ?
C6 C7 H7B 108.8 ?
C8 C7 H7B 108.8 ?
H7A C7 H7B 107.7 ?
C7 C8 C9 115.1(3) ?
C9 C8 H8A 108.5 ?
C7 C8 H8A 108.6 ?
C9 C8 H8B 108.5 ?
C7 C8 H8B 108.5 ?
H8A C8 H8B 107.5 ?
C8 C9 C10 114.7(3) ?
C8 C9 H9A 108.6 ?
C10 C9 H9A 108.5 ?
C8 C9 H9B 108.6 ?
C10 C9 H9B 108.6 ?
H9A C9 H9B 107.6 ?
C9 C10 C11 115.0(3) ?
C9 C10 H10A 108.5 ?
C11 C10 H10A 108.5 ?
C9 C10 H10B 108.6 ?
C11 C10 H10B 108.6 ?
H10A C10 H10B 107.5 ?
C10 C11 C12 115.0(4) ?
C12 C11 H11A 108.5 ?
C10 C11 H11A 108.5 ?
C12 C11 H11B 108.5 ?
C10 C11 H11B 108.5 ?
H11A C11 H11B 107.5 ?
C11 C12 C13 114.7(4) ?
C11 C12 H12A 108.6 ?
C13 C12 H12A 108.6 ?
C11 C12 H12B 108.6 ?
C13 C12 H12B 108.6 ?
H12A C12 H12B 107.6 ?
C12 C13 C14 115.3(4) ?
C14 C13 H13A 108.5 ?
C12 C13 H13A 108.5 ?
C14 C13 H13B 108.4 ?
C12 C13 H13B 108.4 ?
H13A C13 H13B 107.5 ?
C13 C14 C15 114.5(4) ?
C13 C14 H14A 108.6 ?
C15 C14 H14A 108.6 ?
C13 C14 H14B 108.7 ?
C15 C14 H14B 108.7 ?
H14A C14 H14B 107.6 ?
C14 C15 C16 114.3(5) ?
C16 C15 H15A 108.8 ?
C14 C15 H15A 108.8 ?
C16 C15 H15B 108.5 ?
C14 C15 H15B 108.6 ?
H15A C15 H15B 107.6 ?
C15 C16 H16A 109.5 ?
C15 C16 H16B 109.6 ?
H16A C16 H16B 109.5 ?
C15 C16 H16C 109.3 ?
H16A C16 H16C 109.5 ?
H16B C16 H16C 109.5 ?

loop_
_geom_bond_atom_site_label_1
_geom_bond_atom_site_label_2
_geom_bond_site_symmetry_2
_geom_bond_distance
_geom_bond_publ_flag
O1 C1 . 1.269(4) yes
O1 H1 . 1.12(7) ?
O2 C1 . 1.247(4) yes
C1 C2 . 1.488(4) yes
C2 C3 . 1.506(4) yes
C2 H2A . 0.9646 ?
C2 H2B . 0.9646 ?
C3 C4 . 1.512(4) ?
C3 H3A . 0.9544 ?
C3 H3B . 0.9543 ?
C4 C5 . 1.501(5) ?
C4 H4A . 1.0037 ?
C4 H4B . 1.0037 ?
C5 C6 . 1.515(5) ?
C5 H5A . 0.9296 ?
C5 H5B . 0.9296 ?
C6 C7 . 1.506(5) ?
C6 H6A . 1.0376 ?
C6 H6B . 1.0376 ?
C7 C8 . 1.509(5) ?
C7 H7A . 0.9632 ?
C7 H7B . 0.9632 ?
C8 C9 . 1.507(5) ?
C8 H8A . 1.0060 ?
C8 H8B . 1.0060 ?
C9 C10 . 1.507(5) ?
C9 H9A . 0.9924 ?
C9 H9B . 0.9924 ?
C10 C11 . 1.511(5) ?
C10 H10A . 1.0310 ?
C10 H10B . 1.0310 ?
C11 C12 . 1.505(5) ?
C11 H11A . 1.0104 ?
C11 H11B . 1.0104 ?
C12 C13 . 1.512(5) ?
C12 H12A . 1.0828 ?
C12 H12B . 1.0827 ?
C13 C14 . 1.503(5) ?
C13 H13A . 0.9809 ?
C13 H13B . 0.9809 ?
C14 C15 . 1.510(6) yes
C14 H14A . 1.1183 ?
C14 H14B . 1.1183 ?
C15 C16 . 1.502(6) yes
C15 H15A . 1.0250 ?
C15 H15B . 1.0250 ?
C16 H16A . 1.1120 ?
C16 H16B . 1.1120 ?
C16 H16C . 1.1120 ?

loop_
_geom_hbond_atom_site_label_D
_geom_hbond_atom_site_label_H
_geom_hbond_atom_site_label_A
_geom_hbond_site_symmetry_A
_geom_hbond_distance_DH
_geom_hbond_distance_HA
_geom_hbond_distance_DA
_geom_hbond_angle_DHA
_geom_hbond_publ_flag
O1 H1 O2 3_664 1.12(6) 1.51(6) 2.621(3) 173(5) yes

loop_
_geom_torsion_atom_site_label_1
_geom_torsion_atom_site_label_2
_geom_torsion_atom_site_label_3
_geom_torsion_atom_site_label_4
_geom_torsion
_geom_torsion_publ_flag
O1 C1 C2 C3 -177.4(3) yes
O2 C1 C2 C3 3.6(4) yes
C1 C2 C3 C4 -178.1(3) yes
C2 C3 C4 C5 -175.2(3) yes
C3 C4 C5 C6 179.2(3) yes
C4 C5 C6 C7 -177.0(3) yes

loop_
_cod_related_entry_id
_cod_related_entry_database
_cod_related_entry_code
1 ChemSpider 960
